data_1513656
loop_
_publ_author_name
'Zhang, Zhenjie'
'Wojtas, Lukasz'
'Zaworotko, Michael J.'

_publ_section_title
;
 Organic--inorganic hybrid polyhedra that can serve as supermolecular
 building blocks
;
_journal_issue 3
_journal_name_full 'Chemical Science'
_journal_page_first 927
_journal_paper_doi 10.1039/c3sc53099j
_journal_volume 5
_journal_year 2014
_chemical_formula_sum 'C10.5 H7.5 Cl0.75 N0.75 O17.88 V3'
_chemical_formula_weight 609.58
_chemical_name_systematic
; 
 ? 
;
_space_group_IT_number 87
_symmetry_cell_setting tetragonal
_symmetry_space_group_name_Hall '-I 4'
_symmetry_space_group_name_H-M 'I 4/m'
_atom_sites_solution_hydrogens geom
_atom_sites_solution_primary direct
_atom_sites_solution_secondary difmap
_audit_creation_method SHELXL-97
_cell_angle_alpha 90.00
_cell_angle_beta 90.00
_cell_angle_gamma 90.00
_cell_formula_units_Z 16
_cell_length_a 21.1256(6)
_cell_length_b 21.1256(6)
_cell_length_c 27.4118(14)
_cell_measurement_temperature 100(2)
_cell_volume 12233.6(8)
_computing_structure_refinement 'SHELXL-97 (Sheldrick, 1997)'
_computing_structure_solution 'SHELXS-97 (Sheldrick, 1990)'
_diffrn_ambient_temperature 100(2)
_diffrn_measured_fraction_theta_full 0.978
_diffrn_measured_fraction_theta_max 0.978
_diffrn_radiation_monochromator graphite
_diffrn_radiation_source 'fine-focus sealed tube'
_diffrn_radiation_wavelength 0.41328
_diffrn_reflns_av_R_equivalents 0.0676
_diffrn_reflns_av_sigmaI/netI 0.0548
_diffrn_reflns_limit_h_max 27
_diffrn_reflns_limit_h_min -27
_diffrn_reflns_limit_k_max 27
_diffrn_reflns_limit_k_min -14
_diffrn_reflns_limit_l_max 36
_diffrn_reflns_limit_l_min -34
_diffrn_reflns_number 44178
_diffrn_reflns_theta_full 15.99
_diffrn_reflns_theta_max 15.99
_diffrn_reflns_theta_min 0.71
_exptl_absorpt_coefficient_mu 0.230
_exptl_absorpt_correction_T_max 0.9981
_exptl_absorpt_correction_T_min 0.9942
_exptl_absorpt_correction_type multi-scan
_exptl_absorpt_process_details 'SADABS; (Sheldrick, 2003)'
_exptl_crystal_density_diffrn 1.324
_exptl_crystal_density_method 'not measured'
_exptl_crystal_F_000 4808
_exptl_crystal_size_max 0.03
_exptl_crystal_size_mid 0.03
_exptl_crystal_size_min 0.01
_refine_diff_density_max 0.973
_refine_diff_density_min -0.472
_refine_diff_density_rms 0.153
_refine_ls_extinction_method none
_refine_ls_goodness_of_fit_ref 1.091
_refine_ls_hydrogen_treatment mixed
_refine_ls_matrix_type full
_refine_ls_number_parameters 368
_refine_ls_number_reflns 7577
_refine_ls_number_restraints 12
_refine_ls_restrained_S_all 1.091
_refine_ls_R_factor_all 0.0940
_refine_ls_R_factor_gt 0.0593
_refine_ls_shift/su_max 0.008
_refine_ls_shift/su_mean 0.000
_refine_ls_structure_factor_coef Fsqd
_refine_ls_weighting_details 'calc w=1/[\s^2^(Fo^2^)+(0.1182P)^2^+27.1979P] where P=(Fo^2^+2Fc^2^)/3'
_refine_ls_weighting_scheme calc
_refine_ls_wR_factor_gt 0.1797
_refine_ls_wR_factor_ref 0.2085
_reflns_number_gt 5304
_reflns_number_total 7577
_reflns_threshold_expression >2sigma(I)
_cod_data_source_file c3sc53099j.txt
_cod_data_source_block zz_v_13tc_0m
_cod_original_sg_symbol_H-M I4/m
_cod_original_formula_sum 'C10.50 H7.50 Cl0.75 N0.75 O17.88 V3'
_cod_database_code 1513656

loop_
_symmetry_equiv_pos_as_xyz
'x, y, z'
'-x, -y, z'
'-y, x, z'
'y, -x, z'
'x+1/2, y+1/2, z+1/2'
'-x+1/2, -y+1/2, z+1/2'
'-y+1/2, x+1/2, z+1/2'
'y+1/2, -x+1/2, z+1/2'
'-x, -y, -z'
'x, y, -z'
'y, -x, -z'
'-y, x, -z'
'-x+1/2, -y+1/2, -z+1/2'
'x+1/2, y+1/2, -z+1/2'
'y+1/2, -x+1/2, -z+1/2'
'-y+1/2, x+1/2, -z+1/2'

loop_
_atom_site_label
_atom_site_type_symbol
_atom_site_fract_x
_atom_site_fract_y
_atom_site_fract_z
_atom_site_U_iso_or_equiv
_atom_site_adp_type
_atom_site_occupancy
_atom_site_symmetry_multiplicity
_atom_site_calc_flag
_atom_site_refinement_flags
_atom_site_disorder_assembly
_atom_site_disorder_group
V1 V 1.00896(5) 0.38244(4) 0.5000 0.0242(2) Uani 1 2 d S . .
V2 V 0.68325(4) 0.21535(5) 0.5000 0.0253(2) Uani 1 2 d S . .
V3 V 1.03334(3) 0.10405(4) 0.21540(3) 0.0277(2) Uani 1 1 d . . .
V4 V 1.11244(3) 0.35077(3) 0.41523(3) 0.02514(19) Uani 1 1 d . . .
O1 O 0.96123(13) 0.32415(13) 0.45341(11) 0.0262(6) Uani 1 1 d . . .
O2 O 1.03289(13) 0.30268(13) 0.39460(11) 0.0264(6) Uani 1 1 d . . .
O3 O 0.98354(13) 0.14845(14) 0.26888(11) 0.0279(6) Uani 1 1 d . . .
O4 O 0.88872(13) 0.09952(13) 0.26901(10) 0.0274(6) Uani 1 1 d . . .
O5 O 0.73361(13) 0.14878(13) 0.39378(11) 0.0272(6) Uani 1 1 d . . .
O6 O 0.75713(13) 0.21983(13) 0.45260(11) 0.0279(6) Uani 1 1 d . . .
O11 O 0.95919(19) 0.43877(18) 0.5000 0.0282(9) Uani 1 2 d S . .
O12 O 1.12310(14) 0.38975(14) 0.36588(12) 0.0329(7) Uani 1 1 d . . .
O13 O 1.05303(16) 0.16520(15) 0.18464(12) 0.0375(7) Uani 1 1 d . . .
O14 O 0.95809(14) 0.08168(14) 0.18857(10) 0.0312(7) Uani 1 1 d . . .
O15 O 0.63579(13) 0.18337(13) 0.44945(11) 0.0279(6) Uani 1 1 d . . .
O16 O 0.6645(2) 0.2888(2) 0.5000 0.0340(10) Uani 1 2 d S . .
O17 O 1.05934(13) 0.40355(12) 0.44986(11) 0.0259(6) Uani 1 1 d . . .
C1 C 0.97943(19) 0.29710(18) 0.41470(16) 0.0264(8) Uani 1 1 d . . .
C2 C 0.9331(2) 0.25356(19) 0.39105(16) 0.0273(8) Uani 1 1 d . . .
C3 C 0.9503(2) 0.21996(19) 0.34933(16) 0.0269(8) Uani 1 1 d . . .
H3 H 0.990(2) 0.224(2) 0.3365(18) 0.032 Uiso 1 1 d . . .
C4 C 0.9083(2) 0.17715(19) 0.32834(16) 0.0276(9) Uani 1 1 d . . .
C5 C 0.8489(2) 0.1680(2) 0.34921(16) 0.0281(9) Uani 1 1 d . . .
H5 H 0.821(2) 0.139(2) 0.3381(18) 0.034 Uiso 1 1 d . . .
C6 C 0.83164(19) 0.20130(19) 0.39058(16) 0.0265(8) Uani 1 1 d . . .
C7 C 0.8740(2) 0.24425(19) 0.41137(17) 0.0279(9) Uani 1 1 d . . .
H7 H 0.863(2) 0.264(2) 0.4420(19) 0.033 Uiso 1 1 d . . .
C8 C 0.76895(18) 0.18930(18) 0.41423(15) 0.0245(8) Uani 1 1 d . . .
C9 C 0.92845(19) 0.13908(19) 0.28515(15) 0.0266(8) Uani 1 1 d . . .
Cl1 Cl 0.5000 0.5000 0.77562(7) 0.0256(4) Uani 1 4 d S . .
Cl2 Cl 1.08807(6) 0.27637(6) 0.5000 0.0252(3) Uani 1 2 d S . .
C23 C 0.9540(5) 0.4626(3) 0.3723(3) 0.102(3) Uani 1 1 d . . .
H23A H 0.9289 0.4911 0.3517 0.152 Uiso 1 1 calc R . .
H23B H 0.9259 0.4397 0.3946 0.152 Uiso 1 1 calc R . .
H23C H 0.9767 0.4323 0.3517 0.152 Uiso 1 1 calc R . .
N22 N 1.0000 0.5000 0.4008(2) 0.0473(16) Uani 1 2 d S . .
H22A H 0.9779 0.5272 0.4207 0.057 Uiso 0.50 1 calc PR . .
H22B H 1.0221 0.4728 0.4207 0.057 Uiso 0.50 1 calc PR . .
O21 O 0.5000 0.5000 0.4066(8) 0.101(8) Uani 0.50 4 d SP . .
N3 N 0.2142(11) 0.5621(9) 0.5000 0.043(5) Uiso 0.25 2 d SPDU A 2
H3A H 0.2404 0.5608 0.5268 0.051 Uiso 0.13 1 calc PR A 2
H3B H 0.2404 0.5608 0.4732 0.051 Uiso 0.13 1 calc PR A 2
C11 C 0.1818(12) 0.5016(11) 0.5000 0.028(6) Uiso 0.25 2 d SPDU A 2
C12 C 0.1848(14) 0.5079(13) 0.5189(12) 0.013(5) Uiso 0.13 1 d PU . 1
N5 N 0.2094(15) 0.5653(15) 0.5284(12) 0.036(7) Uiso 0.13 1 d PU . 1
H5A H 0.2080 0.5682 0.5618 0.044 Uiso 0.13 1 calc PR . 1
H5B H 0.2516 0.5608 0.5208 0.044 Uiso 0.13 1 calc PR . 1
C10 C 0.1875(13) 0.6262(10) 0.5000 0.018(6) Uiso 0.25 2 d SPDU A 2
C13 C 0.1963(14) 0.6207(14) 0.5142(12) 0.012(6) Uiso 0.13 1 d PU . 1
O7 O 0.132(2) 0.7923(19) 0.8530(16) 0.142(12) Uiso 0.25 1 d P . .
O8 O 0.139(3) 0.768(3) 0.808(3) 0.25(3) Uiso 0.25 1 d P . .
O9 O 0.0926(19) 0.7673(17) 0.8264(14) 0.138(12) Uiso 0.25 1 d P . .
O10 O 0.098(2) 0.822(3) 0.8809(18) 0.163(15) Uiso 0.25 1 d P . .
O22A O 0.2124(9) 0.5951(9) 0.7705(7) 0.160(7) Uiso 0.50 1 d PD B 1
O14A O 0.1827(12) 0.6209(13) 0.7287(9) 0.210(10) Uiso 0.50 1 d PD B 1
O18 O 0.1683(19) 0.8232(18) 0.8821(14) 0.149(12) Uiso 0.25 1 d P . .
O19 O 0.5259(14) 0.5812(15) 0.8908(12) 0.120(9) Uiso 0.25 1 d P . .
O1A O 0.0520(16) 0.5618(16) 0.7477(13) 0.140(11) Uiso 0.25 1 d P . .
O1B O 0.162(4) 0.526(4) 0.775(3) 0.19(3) Uiso 0.13 1 d P . .
O1D O 0.5398(17) 0.6263(18) 0.9345(15) 0.157(13) Uiso 0.25 1 d P . .
O1F O 0.071(2) 0.783(2) 0.8777(15) 0.159(14) Uiso 0.25 1 d P . .
O1G O 0.895(2) 0.127(2) 0.5000 0.128(14) Uiso 0.25 2 d SP . .
O1H O 0.196(2) 0.614(2) 0.6416(17) 0.178(15) Uiso 0.25 1 d P . .
O1I O 0.960(2) 0.158(2) 0.5000 0.124(13) Uiso 0.25 2 d SP . .
O1J O 0.150(3) 0.680(3) 0.7171(19) 0.23(2) Uiso 0.25 1 d P . .
O1K O 0.202(4) 0.796(3) 0.837(3) 0.29(3) Uiso 0.25 1 d P . .
O1L O 0.239(3) 0.689(3) 0.707(2) 0.25(2) Uiso 0.25 1 d P . .
O1C O 0.255(3) 0.617(2) 0.591(2) 0.22(2) Uiso 0.25 1 d P C 3
O1M O 0.234(2) 0.506(2) 0.5818(18) 0.208(19) Uiso 0.25 1 d P D 3
O1N O 0.078(3) 0.857(4) 0.906(3) 0.27(3) Uiso 0.25 1 d P . .
O1O O 0.647(3) 0.469(3) 0.5000 0.22(3) Uiso 0.25 2 d SP . .
O1E O 0.125(3) 0.572(2) 0.746(2) 0.212(19) Uiso 0.25 1 d P B .

loop_
_atom_site_aniso_label
_atom_site_aniso_U_11
_atom_site_aniso_U_22
_atom_site_aniso_U_33
_atom_site_aniso_U_23
_atom_site_aniso_U_13
_atom_site_aniso_U_12
V1 0.0231(5) 0.0138(4) 0.0356(6) 0.000 0.000 -0.0014(3)
V2 0.0191(5) 0.0211(5) 0.0358(6) 0.000 0.000 0.0045(3)
V3 0.0303(4) 0.0309(4) 0.0218(4) 0.0052(3) 0.0016(3) -0.0001(3)
V4 0.0226(4) 0.0170(3) 0.0358(4) 0.0041(3) 0.0022(3) -0.0015(2)
O1 0.0252(14) 0.0182(13) 0.0352(16) -0.0017(11) 0.0015(12) -0.0019(10)
O2 0.0221(14) 0.0224(14) 0.0347(16) 0.0010(12) 0.0024(12) -0.0008(10)
O3 0.0281(15) 0.0279(15) 0.0277(15) 0.0013(12) 0.0011(12) -0.0006(11)
O4 0.0268(15) 0.0283(15) 0.0270(14) -0.0008(12) -0.0013(12) -0.0004(11)
O5 0.0207(14) 0.0245(15) 0.0364(16) -0.0020(12) 0.0000(12) -0.0011(10)
O6 0.0231(14) 0.0242(14) 0.0363(16) -0.0012(12) 0.0026(12) -0.0003(11)
O11 0.028(2) 0.0167(19) 0.040(2) 0.000 0.000 0.0027(15)
O12 0.0315(16) 0.0255(15) 0.0417(18) 0.0072(13) 0.0042(13) -0.0023(12)
O13 0.0393(18) 0.0386(18) 0.0345(17) 0.0105(14) 0.0039(14) -0.0017(14)
O14 0.0346(17) 0.0347(17) 0.0244(15) 0.0046(12) -0.0037(12) 0.0004(12)
O15 0.0193(14) 0.0248(14) 0.0396(17) 0.0020(12) -0.0019(12) 0.0030(10)
O16 0.036(2) 0.025(2) 0.041(3) 0.000 0.000 0.0072(17)
O17 0.0258(14) 0.0148(13) 0.0372(16) 0.0023(11) 0.0008(12) -0.0017(10)
C1 0.025(2) 0.0189(19) 0.035(2) 0.0039(16) 0.0013(17) 0.0005(14)
C2 0.026(2) 0.0206(19) 0.036(2) 0.0037(16) -0.0025(17) -0.0014(15)
C3 0.024(2) 0.026(2) 0.031(2) 0.0011(16) 0.0011(16) -0.0002(15)
C4 0.026(2) 0.024(2) 0.032(2) 0.0011(16) 0.0004(16) -0.0004(15)
C5 0.026(2) 0.026(2) 0.033(2) -0.0005(17) -0.0006(17) -0.0038(15)
C6 0.024(2) 0.0216(19) 0.034(2) 0.0011(16) -0.0015(16) -0.0018(14)
C7 0.027(2) 0.021(2) 0.035(2) 0.0015(17) -0.0002(17) -0.0024(15)
C8 0.0215(19) 0.0212(19) 0.031(2) 0.0029(16) -0.0018(16) 0.0018(14)
C9 0.028(2) 0.026(2) 0.026(2) 0.0063(16) -0.0030(16) -0.0001(15)
Cl1 0.0267(6) 0.0267(6) 0.0234(9) 0.000 0.000 0.000
Cl2 0.0236(7) 0.0176(6) 0.0345(7) 0.000 0.000 -0.0007(5)
C23 0.163(9) 0.060(4) 0.082(5) -0.030(4) -0.076(6) 0.051(5)
N22 0.076(5) 0.032(3) 0.034(3) 0.000 0.000 0.021(3)
O21 0.121(12) 0.121(12) 0.062(13) 0.000 0.000 0.000

loop_
_atom_type_symbol
_atom_type_description
_atom_type_scat_dispersion_real
_atom_type_scat_dispersion_imag
_atom_type_scat_source
C C -0.0001 0.0005 'International Tables Vol C Tables 4.2.6.8 and 6.1.1.4'
H H 0.0000 0.0000 'International Tables Vol C Tables 4.2.6.8 and 6.1.1.4'
Cl Cl 0.0554 0.0529 'International Tables Vol C Tables 4.2.6.8 and 6.1.1.4'
N N 0.0005 0.0010 'International Tables Vol C Tables 4.2.6.8 and 6.1.1.4'
O O 0.0017 0.0018 'International Tables Vol C Tables 4.2.6.8 and 6.1.1.4'
V V 0.1450 0.1867 'International Tables Vol C Tables 4.2.6.8 and 6.1.1.4'

loop_
_geom_angle_atom_site_label_1
_geom_angle_atom_site_label_2
_geom_angle_atom_site_label_3
_geom_angle
_geom_angle_site_symmetry_1
_geom_angle_site_symmetry_3
O11 V1 O17 101.91(13) . .
O11 V1 O17 101.91(13) . 10_556
O17 V1 O17 99.97(19) . 10_556
O11 V1 O1 97.19(14) . .
O17 V1 O1 87.92(12) . .
O17 V1 O1 157.26(13) 10_556 .
O11 V1 O1 97.19(14) . 10_556
O17 V1 O1 157.26(13) . 10_556
O17 V1 O1 87.93(12) 10_556 10_556
O1 V1 O1 77.48(16) . 10_556
O11 V1 Cl2 175.25(15) . .
O17 V1 Cl2 81.06(9) . .
O17 V1 Cl2 81.06(9) 10_556 .
O1 V1 Cl2 79.14(8) . .
O1 V1 Cl2 79.14(8) 10_556 .
O16 V2 O15 102.78(14) . .
O16 V2 O15 102.78(14) . 10_556
O15 V2 O15 97.78(19) . 10_556
O16 V2 O6 98.32(15) . .
O15 V2 O6 87.37(12) . .
O15 V2 O6 156.52(13) 10_556 .
O16 V2 O6 98.32(15) . 10_556
O15 V2 O6 156.52(13) . 10_556
O15 V2 O6 87.38(12) 10_556 10_556
O6 V2 O6 79.44(17) . 10_556
O13 V3 O14 102.99(16) . .
O13 V3 O14 102.93(16) . 4_665
O14 V3 O14 98.0(2) . 4_665
O13 V3 O3 98.19(15) . .
O14 V3 O3 87.66(13) . .
O14 V3 O3 156.21(13) 4_665 .
O13 V3 O4 98.14(15) . 4_665
O14 V3 O4 156.17(13) . 4_665
O14 V3 O4 87.73(13) 4_665 4_665
O3 V3 O4 78.47(12) . 4_665
O12 V4 O15 104.09(15) . 4_665
O12 V4 O17 102.10(14) . .
O15 V4 O17 98.25(13) 4_665 .
O12 V4 O5 98.86(14) . 4_665
O15 V4 O5 88.54(12) 4_665 4_665
O17 V4 O5 155.61(12) . 4_665
O12 V4 O2 97.92(14) . .
O15 V4 O2 155.79(12) 4_665 .
O17 V4 O2 86.72(12) . .
O5 V4 O2 78.12(11) 4_665 .
C1 O1 V1 130.3(3) . .
C1 O2 V4 131.4(3) . .
C9 O3 V3 131.3(3) . .
C9 O4 V3 131.1(3) . 3_645
C8 O5 V4 130.2(3) . 3_645
C8 O6 V2 131.5(3) . .
V3 O14 V3 127.93(17) . 3_645
V4 O15 V2 128.01(16) 3_645 .
V1 O17 V4 127.20(15) . .
O1 C1 O2 126.6(4) . .
O1 C1 C2 116.3(4) . .
O2 C1 C2 117.1(4) . .
C7 C2 C3 119.6(4) . .
C7 C2 C1 120.4(4) . .
C3 C2 C1 120.0(4) . .
C2 C3 C4 120.3(4) . .
C5 C4 C3 119.6(4) . .
C5 C4 C9 120.5(4) . .
C3 C4 C9 119.8(4) . .
C6 C5 C4 120.3(4) . .
C5 C6 C7 119.7(4) . .
C5 C6 C8 120.2(4) . .
C7 C6 C8 120.0(4) . .
C2 C7 C6 120.5(4) . .
O6 C8 O5 126.8(4) . .
O6 C8 C6 116.8(4) . .
O5 C8 C6 116.4(4) . .
O3 C9 O4 126.3(4) . .
O3 C9 C4 117.3(4) . .
O4 C9 C4 116.4(4) . .
C23 N22 C23 116.0(9) 2_765 .
C10 N3 C11 129(2) . .
C12 C12 N5 101(2) 10_556 .
C13 N5 C12 134(3) . .
N5 C13 C13 108(2) . 10_556
O10 O7 O8 146(6) . .
O10 O7 O9 101(5) . .
O8 O7 O9 50(4) . .
O10 O7 O18 72(4) . .
O8 O7 O18 135(5) . .
O9 O7 O18 173(5) . .
O10 O7 O1F 43(3) . .
O8 O7 O1F 118(5) . .
O9 O7 O1F 67(3) . .
O18 O7 O1F 107(4) . .
O10 O7 O1K 135(5) . .
O8 O7 O1K 70(4) . .
O9 O7 O1K 121(5) . .
O18 O7 O1K 65(4) . .
O1F O7 O1K 168(5) . .
O9 O8 O7 60(4) . .
O9 O8 O1K 120(7) . .
O7 O8 O1K 61(4) . .
O8 O9 O7 70(5) . .
O8 O9 O1F 133(6) . .
O7 O9 O1F 64(3) . .
O8 O9 O10 107(5) . .
O7 O9 O10 40(3) . .
O1F O9 O10 32(2) . .
O1N O10 O1F 113(7) . .
O1N O10 O7 166(8) . .
O1F O10 O7 82(5) . .
O1N O10 O18 112(6) . .
O1F O10 O18 125(6) . .
O7 O10 O18 55(3) . .
O1N O10 O9 152(6) . .
O1F O10 O9 53(4) . .
O7 O10 O9 40(3) . .
O18 O10 O9 95(4) . .
O14A O22A O1B 96(3) . .
O14A O22A O1E 54.1(18) . .
O1B O22A O1E 45(3) . .
O22A O14A O1J 135(3) . .
O22A O14A O1E 82(2) . .
O1J O14A O1E 104(3) . .
O22A O14A O1L 105(3) . .
O1J O14A O1L 66(3) . .
O1E O14A O1L 170(3) . .
O7 O18 O10 52(3) . .
O7 O18 O1K 65(4) . .
O10 O18 O1K 116(5) . .
O1E O1B O22A 75(5) . .
O10 O1F O9 95(5) . .
O10 O1F O7 56(4) . .
O9 O1F O7 49(2) . .
O10 O1F O1N 35(4) . .
O9 O1F O1N 126(4) . .
O7 O1F O1N 91(4) . .
O14A O1J O1L 70(3) . .
O18 O1K O8 98(5) . .
O18 O1K O7 49(3) . .
O8 O1K O7 49(3) . .
O18 O1K O1L 144(6) . 13_566
O8 O1K O1L 108(6) . 13_566
O7 O1K O1L 152(6) . 13_566
O14A O1L O1J 45(2) . .
O14A O1L O1K 140(4) . 13_566
O1J O1L O1K 145(5) . 13_566
O10 O1N O1F 32(4) . .
O1B O1E O14A 100(5) . .
O1B O1E O1A 114(5) . .
O14A O1E O1A 145(4) . .
O1B O1E O22A 60(4) . .
O14A O1E O22A 43.9(15) . .
O1A O1E O22A 157(4) . .

loop_
_geom_bond_atom_site_label_1
_geom_bond_atom_site_label_2
_geom_bond_distance
_geom_bond_site_symmetry_2
V1 O11 1.588(4) .
V1 O17 1.795(3) .
V1 O17 1.795(3) 10_556
V1 O1 2.041(3) .
V1 O1 2.041(3) 10_556
V1 Cl2 2.7955(16) .
V2 O16 1.602(4) .
V2 O15 1.839(3) .
V2 O15 1.839(3) 10_556
V2 O6 2.033(3) .
V2 O6 2.033(3) 10_556
V3 O13 1.598(3) .
V3 O14 1.814(3) .
V3 O14 1.819(3) 4_665
V3 O3 2.034(3) .
V3 O4 2.034(3) 4_665
V4 O12 1.600(3) .
V4 O15 1.790(3) 4_665
V4 O17 1.845(3) .
V4 O5 2.028(3) 4_665
V4 O2 2.043(3) .
O1 C1 1.265(5) .
O2 C1 1.262(5) .
O3 C9 1.262(5) .
O4 C9 1.264(5) .
O4 V3 2.034(3) 3_645
O5 C8 1.267(5) .
O5 V4 2.028(3) 3_645
O6 C8 1.259(5) .
O14 V3 1.819(3) 3_645
O15 V4 1.790(3) 3_645
C1 C2 1.491(6) .
C2 C7 1.382(6) .
C2 C3 1.394(6) .
C3 C4 1.390(6) .
C4 C5 1.393(6) .
C4 C9 1.493(6) .
C5 C6 1.383(6) .
C6 C7 1.396(6) .
C6 C8 1.496(6) .
C23 N22 1.476(8) .
N22 C23 1.475(8) 2_765
N3 C10 1.467(18) .
N3 C11 1.450(18) .
C12 C12 1.04(7) 10_556
C12 N5 1.35(4) .
N5 C13 1.26(4) .
C13 C13 0.78(7) 10_556
O7 O10 1.23(6) .
O7 O8 1.34(7) .
O7 O9 1.23(5) .
O7 O18 1.28(5) .
O7 O1F 1.47(6) .
O7 O1K 1.54(8) .
O8 O9 1.10(7) .
O8 O1K 1.66(8) .
O9 O1F 1.51(5) .
O9 O10 1.90(7) .
O10 O1N 1.09(7) .
O10 O1F 1.01(5) .
O10 O18 1.48(6) .
O22A O14A 1.416(17) .
O22A O1B 1.81(9) .
O22A O1E 2.02(6) .
O14A O1J 1.46(5) .
O14A O1E 1.65(5) .
O14A O1L 1.96(6) .
O18 O1K 1.54(8) .
O19 O1D 1.56(5) .
O1A O1E 1.57(5) .
O1B O1E 1.49(9) .
O1F O1N 1.75(9) .
O1G O1I 1.52(6) .
O1J O1L 1.90(7) .
O1K O1L 1.76(8) 13_566
O1L O1K 1.76(8) 13_566
